data_2022230
loop_
_publ_author_name
'Rodr\'iguez, Diego'
'Guerrero, Sergio Andr\'es'
'Palma, Alirio'
'Cobo, Justo'
'Glidewell, Christopher'

_publ_section_title
;
 4-Styrylquinolines from cyclocondensation reactions between
 (2-aminophenyl)chalcones and 1,3-diketones: crystal structures and
 regiochemistry
;
_journal_coeditor_code SK3755
_journal_issue 9
_journal_name_full 'Acta Crystallographica Section C'
_journal_page_first
;
;
_journal_paper_doi 10.1107/S2053229620010803
_journal_volume 76
_journal_year 2020
_chemical_formula_iupac 'C22 H18 F3 N O2'
_chemical_formula_moiety 'C22 H18 F3 N O2'
_chemical_formula_sum 'C22 H18 F3 N O2'
_chemical_formula_weight 385.37
_chemical_name_common
;
Ethyl
(<i>E</i>)-2-methyl-4-[4-(trifluoromethyl)styryl]quinoline-3-carboxylate
;
_chemical_name_systematic
;Ethyl
(<i>E</i>)-2-methyl-4-{2-[4-(trifluoromethyl)phenyl]ethenyl}quinoline-3-carboxylate
;
_space_group_crystal_system triclinic
_space_group_IT_number 2
_space_group_name_Hall '-P 1'
_space_group_name_H-M_alt 'P -1'
_atom_sites_solution_hydrogens geom
_atom_sites_solution_primary difmap
_audit_creation_method SHELXL-2014
_cell_angle_alpha 105.446(4)
_cell_angle_beta 99.763(4)
_cell_angle_gamma 97.204(4)
_cell_formula_units_Z 2
_cell_length_a 8.7465(10)
_cell_length_b 9.9436(11)
_cell_length_c 11.1116(11)
_cell_measurement_reflns_used 4022
_cell_measurement_temperature 100(2)
_cell_measurement_theta_max 28.305
_cell_measurement_theta_min 2.160
_cell_volume 903.08(17)
_computing_cell_refinement
;
SAINT (Bruker, 2017)
;
_computing_data_collection
;
APEX3 (Bruker, 2018)
;
_computing_data_reduction
;
SAINT (Bruker, 2017)
;
_computing_molecular_graphics
;
PLATON (Spek, 2020)
;
_computing_publication_material
;
SHELXL2014 (Sheldrick, 2015b) and PLATON (Spek, 2020)
;
_computing_structure_refinement
;
SHELXL2014 (Sheldrick, 2015b)
;
_computing_structure_solution
;
SHELXT2014 (Sheldrick, 2015a)
;
_diffrn_ambient_temperature 100(2)
_diffrn_measured_fraction_theta_full 0.999
_diffrn_measured_fraction_theta_max 0.999
_diffrn_measurement_device_type 'Bruker D8 Venture'
_diffrn_measurement_method '\f and \w scans'
_diffrn_radiation_monochromator 'multilayer mirror'
_diffrn_radiation_type MoK\a
_diffrn_radiation_wavelength 0.71073
_diffrn_reflns_av_R_equivalents 0.0423
_diffrn_reflns_av_unetI/netI 0.0170
_diffrn_reflns_limit_h_max 11
_diffrn_reflns_limit_h_min -11
_diffrn_reflns_limit_k_max 13
_diffrn_reflns_limit_k_min -13
_diffrn_reflns_limit_l_max 14
_diffrn_reflns_limit_l_min -14
_diffrn_reflns_number 59876
_diffrn_reflns_theta_full 25.242
_diffrn_reflns_theta_max 28.305
_diffrn_reflns_theta_min 2.160
_diffrn_source 'INCOATEC high brilliance microfocus sealed tube'
_diffrn_standards_decay_% 0
_diffrn_standards_interval_count 0
_diffrn_standards_interval_time 0
_diffrn_standards_number 0
_exptl_absorpt_coefficient_mu 0.111
_exptl_absorpt_correction_T_max 0.980
_exptl_absorpt_correction_T_min 0.9542
_exptl_absorpt_correction_type multi-scan
_exptl_absorpt_process_details
;
(SADABS; Bruker, 2016)
;
_exptl_crystal_colour yellow
_exptl_crystal_density_diffrn 1.417
_exptl_crystal_description block
_exptl_crystal_F_000 400
_exptl_crystal_size_max 0.270
_exptl_crystal_size_mid 0.200
_exptl_crystal_size_min 0.180
_refine_diff_density_max 0.434
_refine_diff_density_min -0.427
_refine_ls_extinction_method none
_refine_ls_goodness_of_fit_ref 1.053
_refine_ls_hydrogen_treatment constr
_refine_ls_matrix_type full
_refine_ls_number_parameters 255
_refine_ls_number_reflns 4491
_refine_ls_number_restraints 0
_refine_ls_restrained_S_all 1.053
_refine_ls_R_factor_all 0.0571
_refine_ls_R_factor_gt 0.0439
_refine_ls_shift/su_max 0.000
_refine_ls_shift/su_mean 0.000
_refine_ls_structure_factor_coef Fsqd
_refine_ls_weighting_details 'w=1/[\s^2^(Fo^2^)+(0.0452P)^2^+0.7003P] where P=(Fo^2^+2Fc^2^)/3'
_refine_ls_weighting_scheme calc
_refine_ls_wR_factor_gt 0.1060
_refine_ls_wR_factor_ref 0.1204
_reflns_number_gt 3692
_reflns_number_total 4491
_reflns_threshold_expression 'I > 2\s(I)'
_cod_data_source_file sk3755sup1.cif
_cod_data_source_block VI
_cod_database_code 2022230
_shelx_space_group_comment
;
The symmetry employed for this shelxl refinement is uniquely defined
by the following loop, which should always be used as a source of
symmetry information in preference to the above space-group names.
They are only intended as comments.
;
_shelx_estimated_absorpt_t_min 0.971
_shelx_estimated_absorpt_t_max 0.980
_shelxl_version_number 2.014

loop_
_space_group_symop_operation_xyz
'x, y, z'
'-x, -y, -z'

loop_
_atom_site_type_symbol
_atom_site_label
_atom_site_fract_x
_atom_site_fract_y
_atom_site_fract_z
_atom_site_U_iso_or_equiv
_atom_site_adp_type
_atom_site_calc_flag
_atom_site_occupancy
_atom_site_disorder_assembly
_atom_site_disorder_group
N N1 0.07789(14) 0.22664(13) 0.15945(11) 0.0204(2) Uani d 1 . .
C C2 0.07976(16) 0.36156(15) 0.21549(13) 0.0192(3) Uani d 1 . .
C C3 0.16984(15) 0.43512(14) 0.34110(13) 0.0171(3) Uani d 1 . .
C C4 0.25843(15) 0.36523(14) 0.41074(12) 0.0168(3) Uani d 1 . .
C C4A 0.26008(15) 0.21910(14) 0.35031(13) 0.0173(3) Uani d 1 . .
C C5 0.34837(17) 0.13520(15) 0.40993(14) 0.0216(3) Uani d 1 . .
H H5 0.4093 0.1758 0.4944 0.026 Uiso calc 1 . .
C C6 0.34646(18) -0.00371(16) 0.34678(15) 0.0251(3) Uani d 1 . .
H H6 0.4067 -0.0585 0.3877 0.030 Uiso calc 1 . .
C C7 0.25608(19) -0.06624(15) 0.22177(14) 0.0250(3) Uani d 1 . .
H H7 0.2562 -0.1626 0.1789 0.030 Uiso calc 1 . .
C C8 0.16816(18) 0.01086(15) 0.16161(14) 0.0232(3) Uani d 1 . .
H H8 0.1067 -0.0323 0.0776 0.028 Uiso calc 1 . .
C C8A 0.16872(16) 0.15504(14) 0.22455(13) 0.0187(3) Uani d 1 . .
C C21 -0.01256(19) 0.43927(16) 0.13843(14) 0.0251(3) Uani d 1 . .
H H21A -0.0605 0.3749 0.0530 0.038 Uiso calc 1 . .
H H21B 0.0581 0.5199 0.1310 0.038 Uiso calc 1 . .
H H21C -0.0955 0.4737 0.1810 0.038 Uiso calc 1 . .
C C31 0.17896(16) 0.59297(14) 0.38398(13) 0.0180(3) Uani d 1 . .
O O31 0.29053(12) 0.67679(11) 0.38197(10) 0.0231(2) Uani d 1 . .
O O32 0.04628(11) 0.62833(10) 0.41672(9) 0.0200(2) Uani d 1 . .
C C32 0.03379(17) 0.77805(14) 0.44196(14) 0.0207(3) Uani d 1 . .
H H32A -0.0788 0.7871 0.4320 0.025 Uiso calc 1 . .
H H32B 0.0773 0.8161 0.3786 0.025 Uiso calc 1 . .
C C33 0.12155(18) 0.86413(16) 0.57495(14) 0.0250(3) Uani d 1 . .
H H33A 0.0848 0.8219 0.6375 0.037 Uiso calc 1 . .
H H33B 0.1019 0.9616 0.5917 0.037 Uiso calc 1 . .
H H33C 0.2348 0.8646 0.5818 0.037 Uiso calc 1 . .
C C41 0.35128(16) 0.43372(14) 0.54207(13) 0.0184(3) Uani d 1 . .
H H41 0.4482 0.4038 0.5650 0.022 Uiso calc 1 . .
C C42 0.31086(16) 0.53430(15) 0.63157(13) 0.0193(3) Uani d 1 . .
H H42 0.2140 0.5648 0.6098 0.023 Uiso calc 1 . .
C C421 0.40671(16) 0.60055(15) 0.76133(13) 0.0192(3) Uani d 1 . .
C C422 0.52605(17) 0.53948(15) 0.81430(13) 0.0213(3) Uani d 1 . .
H H422 0.5451 0.4509 0.7667 0.026 Uiso calc 1 . .
C C423 0.61718(17) 0.60661(16) 0.93570(14) 0.0236(3) Uani d 1 . .
H H423 0.6985 0.5643 0.9707 0.028 Uiso calc 1 . .
C C424 0.58945(17) 0.73547(16) 1.00582(13) 0.0228(3) Uani d 1 . .
C C425 0.46796(19) 0.79605(16) 0.95666(14) 0.0259(3) Uani d 1 . .
H H425 0.4474 0.8832 1.0059 0.031 Uiso calc 1 . .
C C426 0.37692(18) 0.72844(16) 0.83523(14) 0.0240(3) Uani d 1 . .
H H426 0.2933 0.7695 0.8018 0.029 Uiso calc 1 . .
C C427 0.6902(2) 0.81210(18) 1.13510(15) 0.0302(3) Uani d 1 . .
F F471 0.74662(16) 0.94629(12) 1.14494(11) 0.0523(3) Uani d 1 . .
F F472 0.81434(15) 0.75355(14) 1.16419(11) 0.0539(4) Uani d 1 . .
F F473 0.61164(15) 0.81641(14) 1.22927(10) 0.0506(3) Uani d 1 . .

loop_
_atom_site_aniso_label
_atom_site_aniso_U_11
_atom_site_aniso_U_22
_atom_site_aniso_U_33
_atom_site_aniso_U_12
_atom_site_aniso_U_13
_atom_site_aniso_U_23
N1 0.0231(6) 0.0206(6) 0.0159(5) 0.0032(4) 0.0012(4) 0.0049(4)
C2 0.0200(6) 0.0198(6) 0.0175(6) 0.0032(5) 0.0025(5) 0.0061(5)
C3 0.0170(6) 0.0167(6) 0.0178(6) 0.0030(5) 0.0044(5) 0.0050(5)
C4 0.0153(6) 0.0176(6) 0.0164(6) 0.0014(5) 0.0026(5) 0.0045(5)
C4A 0.0178(6) 0.0166(6) 0.0177(6) 0.0027(5) 0.0037(5) 0.0054(5)
C5 0.0227(7) 0.0206(7) 0.0203(6) 0.0039(5) 0.0015(5) 0.0061(5)
C6 0.0291(7) 0.0198(7) 0.0263(7) 0.0070(6) 0.0018(6) 0.0079(6)
C7 0.0311(8) 0.0170(6) 0.0250(7) 0.0051(6) 0.0050(6) 0.0036(5)
C8 0.0286(7) 0.0201(7) 0.0181(6) 0.0030(5) 0.0032(5) 0.0023(5)
C8A 0.0201(6) 0.0187(6) 0.0169(6) 0.0028(5) 0.0034(5) 0.0053(5)
C21 0.0292(7) 0.0249(7) 0.0196(7) 0.0059(6) -0.0017(5) 0.0080(5)
C31 0.0192(6) 0.0183(6) 0.0166(6) 0.0044(5) 0.0024(5) 0.0055(5)
O31 0.0212(5) 0.0190(5) 0.0293(5) 0.0034(4) 0.0061(4) 0.0070(4)
O32 0.0183(5) 0.0184(5) 0.0230(5) 0.0045(4) 0.0043(4) 0.0051(4)
C32 0.0216(6) 0.0184(6) 0.0225(7) 0.0072(5) 0.0035(5) 0.0057(5)
C33 0.0271(7) 0.0217(7) 0.0236(7) 0.0065(6) 0.0028(6) 0.0032(5)
C41 0.0165(6) 0.0186(6) 0.0182(6) 0.0005(5) 0.0004(5) 0.0055(5)
C42 0.0181(6) 0.0204(6) 0.0177(6) 0.0023(5) 0.0011(5) 0.0050(5)
C421 0.0183(6) 0.0207(6) 0.0167(6) 0.0015(5) 0.0026(5) 0.0038(5)
C422 0.0215(7) 0.0219(7) 0.0191(6) 0.0050(5) 0.0034(5) 0.0037(5)
C423 0.0220(7) 0.0288(7) 0.0196(7) 0.0068(6) 0.0018(5) 0.0069(6)
C424 0.0234(7) 0.0246(7) 0.0164(6) 0.0007(5) 0.0013(5) 0.0027(5)
C425 0.0307(8) 0.0207(7) 0.0214(7) 0.0047(6) 0.0012(6) 0.0004(5)
C426 0.0250(7) 0.0225(7) 0.0212(7) 0.0063(5) 0.0001(5) 0.0030(5)
C427 0.0324(8) 0.0313(8) 0.0199(7) 0.0023(6) -0.0023(6) 0.0023(6)
F471 0.0664(8) 0.0348(6) 0.0344(6) -0.0146(5) -0.0164(5) 0.0025(5)
F472 0.0479(7) 0.0611(8) 0.0335(6) 0.0201(6) -0.0186(5) -0.0060(5)
F473 0.0511(7) 0.0703(8) 0.0182(5) -0.0011(6) 0.0044(4) -0.0003(5)

loop_
_atom_type_symbol
_atom_type_description
_atom_type_scat_dispersion_real
_atom_type_scat_dispersion_imag
_atom_type_scat_source
C C 0.0033 0.0016 'International Tables Vol C Tables 4.2.6.8 and 6.1.1.4'
H H 0.0000 0.0000 'International Tables Vol C Tables 4.2.6.8 and 6.1.1.4'
N N 0.0061 0.0033 'International Tables Vol C Tables 4.2.6.8 and 6.1.1.4'
O O 0.0106 0.0060 'International Tables Vol C Tables 4.2.6.8 and 6.1.1.4'
F F 0.0171 0.0103 'International Tables Vol C Tables 4.2.6.8 and 6.1.1.4'

loop_
_geom_angle_atom_site_label_1
_geom_angle_atom_site_label_2
_geom_angle_atom_site_label_3
_geom_angle_site_symmetry_1
_geom_angle_site_symmetry_3
_geom_angle
_geom_angle_publ_flag
C2 N1 C8A . . 118.08(12) ?
N1 C2 C3 . . 122.90(12) ?
N1 C2 C21 . . 116.74(12) ?
C3 C2 C21 . . 120.30(12) ?
C4 C3 C2 . . 120.52(12) ?
C4 C3 C31 . . 122.57(12) ?
C2 C3 C31 . . 116.42(11) ?
C3 C4 C4A . . 117.29(12) ?
C3 C4 C41 . . 123.40(12) ?
C4A C4 C41 . . 119.30(12) ?
C5 C4A C8A . . 118.41(12) ?
C5 C4A C4 . . 123.25(12) ?
C8A C4A C4 . . 118.35(12) ?
C6 C5 C4A . . 120.57(13) ?
C6 C5 H5 . . 119.7 ?
C4A C5 H5 . . 119.7 ?
C5 C6 C7 . . 120.64(13) ?
C5 C6 H6 . . 119.7 ?
C7 C6 H6 . . 119.7 ?
C8 C7 C6 . . 120.48(13) ?
C8 C7 H7 . . 119.8 ?
C6 C7 H7 . . 119.8 ?
C7 C8 C8A . . 120.02(13) ?
C7 C8 H8 . . 120.0 ?
C8A C8 H8 . . 120.0 ?
N1 C8A C8 . . 117.31(12) ?
N1 C8A C4A . . 122.82(12) ?
C8 C8A C4A . . 119.87(12) ?
C2 C21 H21A . . 109.5 ?
C2 C21 H21B . . 109.5 ?
H21A C21 H21B . . 109.5 ?
C2 C21 H21C . . 109.5 ?
H21A C21 H21C . . 109.5 ?
H21B C21 H21C . . 109.5 ?
O31 C31 O32 . . 124.46(13) ?
O31 C31 C3 . . 123.44(12) ?
O32 C31 C3 . . 111.98(11) ?
C31 O32 C32 . . 116.34(11) ?
O32 C32 C33 . . 111.65(11) ?
O32 C32 H32A . . 109.3 ?
C33 C32 H32A . . 109.3 ?
O32 C32 H32B . . 109.3 ?
C33 C32 H32B . . 109.3 ?
H32A C32 H32B . . 108.0 ?
C32 C33 H33A . . 109.5 ?
C32 C33 H33B . . 109.5 ?
H33A C33 H33B . . 109.5 ?
C32 C33 H33C . . 109.5 ?
H33A C33 H33C . . 109.5 ?
H33B C33 H33C . . 109.5 ?
C42 C41 C4 . . 125.72(13) ?
C42 C41 H41 . . 117.1 ?
C4 C41 H41 . . 117.1 ?
C41 C42 C421 . . 124.22(13) ?
C41 C42 H42 . . 117.9 ?
C421 C42 H42 . . 117.9 ?
C422 C421 C426 . . 118.55(13) ?
C422 C421 C42 . . 122.19(13) ?
C426 C421 C42 . . 119.26(13) ?
C423 C422 C421 . . 120.76(13) ?
C423 C422 H422 . . 119.6 ?
C421 C422 H422 . . 119.6 ?
C424 C423 C422 . . 119.87(13) ?
C424 C423 H423 . . 120.1 ?
C422 C423 H423 . . 120.1 ?
C423 C424 C425 . . 120.37(13) ?
C423 C424 C427 . . 120.69(14) ?
C425 C424 C427 . . 118.94(14) ?
C426 C425 C424 . . 119.56(14) ?
C426 C425 H425 . . 120.2 ?
C424 C425 H425 . . 120.2 ?
C425 C426 C421 . . 120.83(14) ?
C425 C426 H426 . . 119.6 ?
C421 C426 H426 . . 119.6 ?
F472 C427 F471 . . 106.29(15) ?
F472 C427 F473 . . 105.83(14) ?
F471 C427 F473 . . 106.37(14) ?
F472 C427 C424 . . 113.19(14) ?
F471 C427 C424 . . 111.94(13) ?
F473 C427 C424 . . 112.70(14) ?

loop_
_geom_bond_atom_site_label_1
_geom_bond_atom_site_label_2
_geom_bond_site_symmetry_2
_geom_bond_distance
_geom_bond_publ_flag
N1 C2 . 1.3168(18) ?
N1 C8A . 1.3720(18) ?
C2 C3 . 1.4292(18) ?
C2 C21 . 1.5021(19) ?
C3 C4 . 1.3786(18) ?
C3 C31 . 1.5014(18) ?
C4 C4A . 1.4322(18) ?
C4 C41 . 1.4774(18) ?
C4A C5 . 1.4191(19) ?
C4A C8A . 1.4200(18) ?
C5 C6 . 1.369(2) ?
C5 H5 . 0.9500 ?
C6 C7 . 1.409(2) ?
C6 H6 . 0.9500 ?
C7 C8 . 1.368(2) ?
C7 H7 . 0.9500 ?
C8 C8A . 1.4168(19) ?
C8 H8 . 0.9500 ?
C21 H21A . 0.9800 ?
C21 H21B . 0.9800 ?
C21 H21C . 0.9800 ?
C31 O31 . 1.2087(17) ?
C31 O32 . 1.3342(17) ?
O32 C32 . 1.4614(16) ?
C32 C33 . 1.511(2) ?
C32 H32A . 0.9900 ?
C32 H32B . 0.9900 ?
C33 H33A . 0.9800 ?
C33 H33B . 0.9800 ?
C33 H33C . 0.9800 ?
C41 C42 . 1.3388(19) ?
C41 H41 . 0.9500 ?
C42 C421 . 1.4701(18) ?
C42 H42 . 0.9500 ?
C421 C422 . 1.3949(19) ?
C421 C426 . 1.400(2) ?
C422 C423 . 1.3867(19) ?
C422 H422 . 0.9500 ?
C423 C424 . 1.385(2) ?
C423 H423 . 0.9500 ?
C424 C425 . 1.389(2) ?
C424 C427 . 1.497(2) ?
C425 C426 . 1.387(2) ?
C425 H425 . 0.9500 ?
C426 H426 . 0.9500 ?
C427 F472 . 1.328(2) ?
C427 F471 . 1.332(2) ?
C427 F473 . 1.340(2) ?

loop_
_geom_hbond_atom_site_label_D
_geom_hbond_atom_site_label_H
_geom_hbond_atom_site_label_A
_geom_hbond_site_symmetry_A
_geom_hbond_distance_DH
_geom_hbond_distance_HA
_geom_hbond_distance_DA
_geom_hbond_angle_DHA
_geom_hbond_publ_flag
C41 H41 O31 2_666 0.95 2.54 3.4922(18) 178 no
C422 H422 O31 2_666 0.95 2.56 3.3924(19) 146 no

loop_
_geom_torsion_atom_site_label_1
_geom_torsion_atom_site_label_2
_geom_torsion_atom_site_label_3
_geom_torsion_atom_site_label_4
_geom_torsion_site_symmetry_1
_geom_torsion_site_symmetry_2
_geom_torsion_site_symmetry_3
_geom_torsion_site_symmetry_4
_geom_torsion
_geom_torsion_publ_flag
C8A N1 C2 C3 . . . . -1.0(2) ?
C8A N1 C2 C21 . . . . 176.13(12) ?
N1 C2 C3 C4 . . . . -1.0(2) ?
C21 C2 C3 C4 . . . . -178.09(13) ?
N1 C2 C3 C31 . . . . 171.16(13) ?
C21 C2 C3 C31 . . . . -5.91(19) ?
C2 C3 C4 C4A . . . . 2.11(19) ?
C31 C3 C4 C4A . . . . -169.59(12) ?
C2 C3 C4 C41 . . . . -178.53(12) ?
C31 C3 C4 C41 . . . . 9.8(2) ?
C3 C4 C4A C5 . . . . 178.82(13) ?
C41 C4 C4A C5 . . . . -0.6(2) ?
C3 C4 C4A C8A . . . . -1.24(19) ?
C41 C4 C4A C8A . . . . 179.38(12) ?
C8A C4A C5 C6 . . . . 0.7(2) ?
C4 C4A C5 C6 . . . . -179.36(13) ?
C4A C5 C6 C7 . . . . -0.4(2) ?
C5 C6 C7 C8 . . . . -0.3(2) ?
C6 C7 C8 C8A . . . . 0.6(2) ?
C2 N1 C8A C8 . . . . -178.55(13) ?
C2 N1 C8A C4A . . . . 1.9(2) ?
C7 C8 C8A N1 . . . . -179.83(14) ?
C7 C8 C8A C4A . . . . -0.3(2) ?
C5 C4A C8A N1 . . . . 179.16(13) ?
C4 C4A C8A N1 . . . . -0.8(2) ?
C5 C4A C8A C8 . . . . -0.3(2) ?
C4 C4A C8A C8 . . . . 179.70(12) ?
C4 C3 C31 O31 . . . . 72.26(19) ?
C2 C3 C31 O31 . . . . -99.75(16) ?
C4 C3 C31 O32 . . . . -111.53(14) ?
C2 C3 C31 O32 . . . . 76.46(15) ?
O31 C31 O32 C32 . . . . 4.82(19) ?
C3 C31 O32 C32 . . . . -171.35(11) ?
C31 O32 C32 C33 . . . . -80.77(15) ?
C3 C4 C41 C42 . . . . 34.8(2) ?
C4A C4 C41 C42 . . . . -145.85(14) ?
C4 C41 C42 C421 . . . . -179.75(12) ?
C41 C42 C421 C422 . . . . -17.7(2) ?
C41 C42 C421 C426 . . . . 162.95(14) ?
C426 C421 C422 C423 . . . . -2.4(2) ?
C42 C421 C422 C423 . . . . 178.24(13) ?
C421 C422 C423 C424 . . . . 0.3(2) ?
C422 C423 C424 C425 . . . . 1.8(2) ?
C422 C423 C424 C427 . . . . -177.82(14) ?
C423 C424 C425 C426 . . . . -1.7(2) ?
C427 C424 C425 C426 . . . . 177.92(14) ?
C424 C425 C426 C421 . . . . -0.5(2) ?
C422 C421 C426 C425 . . . . 2.5(2) ?
C42 C421 C426 C425 . . . . -178.13(14) ?
C423 C424 C427 F472 . . . . 8.1(2) ?
C425 C424 C427 F472 . . . . -171.53(15) ?
C423 C424 C427 F471 . . . . 128.18(17) ?
C425 C424 C427 F471 . . . . -51.4(2) ?
C423 C424 C427 F473 . . . . -111.97(17) ?
C425 C424 C427 F473 . . . . 68.4(2) ?

_cod_database_fobs_code 2022230
